data_4036130
loop_
_publ_author_name
'Yu, Lian'
'Deng, Yuan'
'Cao, Jian'

_publ_section_title
;
 Regioselective Synthesis of Highly Substituted Imidazoles via the
 Sequential Reaction of Allenyl Sulfonamides and Amines.
;
_journal_issue 9
_journal_name_full 'The Journal of organic chemistry'
_journal_page_first 4729
_journal_page_last 4735
_journal_paper_doi 10.1021/acs.joc.5b00141
_journal_volume 80
_journal_year 2015
_chemical_formula_sum 'C25 H25 N2 O P'
_chemical_formula_weight 400.44
_space_group_IT_number 4
_space_group_name_Hall 'P 2yb'
_space_group_name_H-M_alt 'P 1 21 1'
_symmetry_cell_setting monoclinic
_symmetry_space_group_name_H-M 'P 1 21 1'
_atom_sites_solution_hydrogens geom
_atom_sites_solution_primary direct
_atom_sites_solution_secondary difmap
_audit_creation_method SHELXL-97
_cell_angle_alpha 90.00
_cell_angle_beta 105.763(4)
_cell_angle_gamma 90.00
_cell_formula_units_Z 2
_cell_length_a 11.324(2)
_cell_length_b 8.6176(18)
_cell_length_c 11.838(3)
_cell_measurement_temperature 296(2)
_cell_measurement_theta_max 26.68
_cell_measurement_theta_min 2.19
_cell_volume 1111.8(4)
_computing_cell_refinement 'Bruker SAINT'
_computing_data_collection 'Bruker APEX2'
_computing_data_reduction 'Bruker SAINT'
_computing_molecular_graphics 'Bruker SHELXTL'
_computing_publication_material 'Bruker SHELXTL'
_computing_structure_refinement 'SHELXL-97 (Sheldrick, 2008)'
_computing_structure_solution 'SHELXS-97 (Sheldrick, 2008)'
_diffrn_ambient_temperature 296(2)
_diffrn_measured_fraction_theta_full 0.990
_diffrn_measured_fraction_theta_max 0.990
_diffrn_measurement_device_type 'Bruker APEX-II CCD'
_diffrn_measurement_method '\f and \w scans'
_diffrn_radiation_monochromator graphite
_diffrn_radiation_source 'fine-focus sealed tube'
_diffrn_radiation_type MoK\a
_diffrn_radiation_wavelength 0.71073
_diffrn_reflns_av_R_equivalents 0.0218
_diffrn_reflns_av_sigmaI/netI 0.0379
_diffrn_reflns_limit_h_max 13
_diffrn_reflns_limit_h_min -13
_diffrn_reflns_limit_k_max 10
_diffrn_reflns_limit_k_min -10
_diffrn_reflns_limit_l_max 13
_diffrn_reflns_limit_l_min -14
_diffrn_reflns_number 6167
_diffrn_reflns_theta_full 25.19
_diffrn_reflns_theta_max 25.19
_diffrn_reflns_theta_min 1.87
_exptl_absorpt_coefficient_mu 0.141
_exptl_absorpt_correction_T_max 0.963
_exptl_absorpt_correction_T_min 0.954
_exptl_absorpt_correction_type multi-scan
_exptl_crystal_colour colorless
_exptl_crystal_density_diffrn 1.196
_exptl_crystal_density_method 'not measured'
_exptl_crystal_description block
_exptl_crystal_F_000 424
_exptl_crystal_size_max 0.34
_exptl_crystal_size_mid 0.28
_exptl_crystal_size_min 0.27
_refine_diff_density_max 0.170
_refine_diff_density_min -0.186
_refine_diff_density_rms 0.031
_refine_ls_abs_structure_details 'Flack H D (1983), Acta Cryst. A39, 876-881'
_refine_ls_abs_structure_Flack 0.07(9)
_refine_ls_extinction_method none
_refine_ls_goodness_of_fit_ref 1.037
_refine_ls_hydrogen_treatment mixed
_refine_ls_matrix_type full
_refine_ls_number_parameters 264
_refine_ls_number_reflns 3605
_refine_ls_number_restraints 1
_refine_ls_restrained_S_all 1.037
_refine_ls_R_factor_all 0.0397
_refine_ls_R_factor_gt 0.0338
_refine_ls_shift/su_max 0.000
_refine_ls_shift/su_mean 0.000
_refine_ls_structure_factor_coef Fsqd
_refine_ls_weighting_details 'calc w=1/[\s^2^(Fo^2^)+(0.0395P)^2^+0.0912P] where P=(Fo^2^+2Fc^2^)/3'
_refine_ls_weighting_scheme calc
_refine_ls_wR_factor_gt 0.0777
_refine_ls_wR_factor_ref 0.0812
_reflns_number_gt 3260
_reflns_number_total 3605
_reflns_threshold_expression >2sigma(I)
_cod_data_source_file jo5b00141_si_003.cif
_cod_data_source_block mo_20141229b_0m
_cod_depositor_comments
;
The following automatic conversions were performed:

data item '_exptl_absorpt_correction_type' value 'Multi-scan' was
changed to 'multi-scan' in accordance with the
/home/saulius/struct/COD-crude-data/automatic-downloads/DataCite-retrospective/ACS/depositions/lib/dictionaries/cif_core.dic
dictionary named 'cif_core.dic' version 2.4.2 last updated on
2011-04-26.

Automatic conversion script
Id: cif_fix_values 6909 2019-04-08 15:41:33Z antanas 
;
_cod_original_sg_symbol_H-M P2(1)
_cod_database_code 4036130

loop_
_symmetry_equiv_pos_as_xyz
'x, y, z'
'-x, y+1/2, -z'

loop_
_atom_site_label
_atom_site_type_symbol
_atom_site_fract_x
_atom_site_fract_y
_atom_site_fract_z
_atom_site_U_iso_or_equiv
_atom_site_adp_type
_atom_site_occupancy
_atom_site_symmetry_multiplicity
_atom_site_calc_flag
_atom_site_refinement_flags
P1 P 0.28153(4) 0.03514(7) 0.22126(4) 0.03674(14) Uani 1 1 d .
C15 C 0.4910(2) -0.1343(3) 0.2260(2) 0.0507(6) Uani 1 1 d .
H15 H 0.4705 -0.1934 0.2837 0.061 Uiso 1 1 calc R
C11 C 0.11218(19) -0.0584(3) 0.39470(19) 0.0474(6) Uani 1 1 d .
H11A H 0.0864 -0.1133 0.4555 0.057 Uiso 1 1 calc R
H11B H 0.1096 -0.1311 0.3315 0.057 Uiso 1 1 calc R
C17 C 0.6198(2) -0.0893(4) 0.1004(2) 0.0587(7) Uani 1 1 d .
H17 H 0.6873 -0.1169 0.0743 0.070 Uiso 1 1 calc R
C1 C 0.3189(2) -0.0937(3) 0.75706(19) 0.0532(6) Uani 1 1 d .
H1 H 0.3970 -0.1281 0.7578 0.064 Uiso 1 1 calc R
O1 O 0.18201(14) -0.0761(2) 0.16650(12) 0.0467(4) Uani 1 1 d .
C18 C 0.5508(2) 0.0372(4) 0.0531(2) 0.0599(6) Uani 1 1 d .
H18 H 0.5701 0.0936 -0.0064 0.072 Uiso 1 1 calc R
C10 C 0.5534(2) 0.1195(3) 0.4516(2) 0.0555(7) Uani 1 1 d .
H10A H 0.5818 0.2065 0.5023 0.083 Uiso 1 1 calc R
H10B H 0.5459 0.1490 0.3718 0.083 Uiso 1 1 calc R
H10C H 0.6109 0.0356 0.4732 0.083 Uiso 1 1 calc R
C3 C 0.1596(3) -0.0700(4) 0.8540(2) 0.0699(8) Uani 1 1 d .
H3 H 0.1296 -0.0896 0.9183 0.084 Uiso 1 1 calc R
N1 N 0.41506(14) 0.0532(3) 0.57360(13) 0.0430(4) Uani 1 1 d .
C19 C 0.4526(2) 0.0809(3) 0.09411(19) 0.0517(6) Uani 1 1 d .
H19 H 0.4071 0.1683 0.0632 0.062 Uiso 1 1 calc R
C21 C 0.3001(2) 0.3617(3) 0.2366(2) 0.0538(6) Uani 1 1 d .
H21 H 0.3639 0.3472 0.3043 0.065 Uiso 1 1 calc R
N2 N 0.23904(14) -0.0046(2) 0.44298(13) 0.0389(5) Uani 1 1 d .
C6 C 0.24681(19) -0.0200(3) 0.65834(18) 0.0454(6) Uani 1 1 d .
C22 C 0.2665(2) 0.5105(3) 0.1966(2) 0.0653(7) Uani 1 1 d .
H22 H 0.3081 0.5953 0.2374 0.078 Uiso 1 1 calc R
C2 C 0.2759(3) -0.1167(3) 0.8545(2) 0.0656(8) Uani 1 1 d .
H2 H 0.3261 -0.1642 0.9209 0.079 Uiso 1 1 calc R
C7 C 0.29967(18) 0.0102(3) 0.55838(16) 0.0402(5) Uani 1 1 d .
C8 C 0.43089(17) 0.0684(3) 0.46332(17) 0.0392(5) Uani 1 1 d .
C14 C 0.42130(19) -0.0049(2) 0.18125(16) 0.0399(5) Uani 1 1 d .
C20 C 0.23977(18) 0.2345(3) 0.17679(18) 0.0381(5) Uani 1 1 d .
C24 C 0.1116(2) 0.4084(3) 0.0362(2) 0.0534(6) Uani 1 1 d .
H24 H 0.0483 0.4241 -0.0317 0.064 Uiso 1 1 calc R
C25 C 0.14425(19) 0.2586(3) 0.07557(19) 0.0444(5) Uani 1 1 d .
H25 H 0.1024 0.1742 0.0344 0.053 Uiso 1 1 calc R
C5 C 0.1310(2) 0.0307(5) 0.6599(2) 0.0670(7) Uani 1 1 d .
H5 H 0.0815 0.0817 0.5949 0.080 Uiso 1 1 calc R
C16 C 0.5897(2) -0.1768(3) 0.1869(3) 0.0610(7) Uani 1 1 d .
H16 H 0.6360 -0.2635 0.2181 0.073 Uiso 1 1 calc R
C9 C 0.32363(16) 0.0322(3) 0.37928(15) 0.0372(4) Uani 1 1 d .
C13 C -0.1087(2) 0.0127(6) 0.3204(4) 0.1194(16) Uani 1 1 d .
H13A H -0.1220 -0.0622 0.2582 0.179 Uiso 1 1 calc R
H13B H -0.1645 0.0979 0.2963 0.179 Uiso 1 1 calc R
H13C H -0.1225 -0.0350 0.3890 0.179 Uiso 1 1 calc R
C4 C 0.0886(3) 0.0057(5) 0.7577(2) 0.0835(11) Uani 1 1 d .
H4 H 0.0110 0.0407 0.7579 0.100 Uiso 1 1 calc R
C23 C 0.1724(2) 0.5337(4) 0.0972(2) 0.0588(6) Uani 1 1 d .
H23 H 0.1497 0.6339 0.0711 0.071 Uiso 1 1 calc R
C12 C 0.0229(2) 0.0722(4) 0.3485(2) 0.0639(8) Uani 1 1 d .
H12A H 0.0385 0.1152 0.2782 0.077 Uiso 1 1 calc R
H12B H 0.0346 0.1540 0.4068 0.077 Uiso 1 1 calc R

loop_
_atom_site_aniso_label
_atom_site_aniso_U_11
_atom_site_aniso_U_22
_atom_site_aniso_U_33
_atom_site_aniso_U_23
_atom_site_aniso_U_13
_atom_site_aniso_U_12
P1 0.0399(3) 0.0384(3) 0.0303(2) 0.0008(3) 0.00682(18) -0.0025(3)
C15 0.0575(14) 0.0441(14) 0.0494(13) 0.0037(11) 0.0130(11) 0.0021(12)
C11 0.0407(12) 0.0594(16) 0.0426(11) -0.0017(11) 0.0123(10) -0.0135(12)
C17 0.0479(13) 0.0662(18) 0.0650(16) -0.0220(15) 0.0205(12) -0.0029(14)
C1 0.0602(14) 0.0583(16) 0.0419(12) -0.0024(12) 0.0152(11) 0.0047(13)
O1 0.0507(9) 0.0464(9) 0.0396(8) -0.0041(7) 0.0064(7) -0.0105(8)
C18 0.0634(14) 0.0710(17) 0.0537(12) -0.0055(16) 0.0301(11) -0.0063(18)
C10 0.0427(12) 0.0762(19) 0.0439(12) -0.0024(12) 0.0054(10) -0.0161(13)
C3 0.092(2) 0.078(2) 0.0536(16) -0.0071(15) 0.0424(15) -0.0100(18)
N1 0.0439(9) 0.0490(12) 0.0343(8) -0.0027(9) 0.0077(7) -0.0037(10)
C19 0.0587(13) 0.0548(17) 0.0445(12) 0.0069(11) 0.0187(10) 0.0054(12)
C21 0.0568(14) 0.0466(15) 0.0523(14) -0.0017(12) 0.0050(11) -0.0019(13)
N2 0.0367(8) 0.0451(13) 0.0344(8) 0.0011(8) 0.0089(7) -0.0006(8)
C6 0.0505(12) 0.0515(15) 0.0364(10) -0.0033(10) 0.0154(9) -0.0049(11)
C22 0.0725(16) 0.0428(18) 0.0791(17) -0.0044(15) 0.0181(14) -0.0077(15)
C2 0.096(2) 0.0628(18) 0.0427(13) 0.0047(12) 0.0264(13) 0.0064(16)
C7 0.0435(10) 0.0436(15) 0.0333(9) -0.0007(10) 0.0104(8) 0.0000(11)
C8 0.0386(10) 0.0434(15) 0.0349(9) 0.0009(9) 0.0087(8) -0.0029(10)
C14 0.0444(11) 0.0421(15) 0.0314(9) -0.0017(9) 0.0070(8) -0.0021(10)
C20 0.0396(11) 0.0390(13) 0.0374(11) 0.0020(9) 0.0133(9) 0.0013(10)
C24 0.0471(13) 0.0617(18) 0.0527(13) 0.0146(13) 0.0156(11) 0.0149(13)
C25 0.0410(11) 0.0511(14) 0.0399(12) 0.0035(11) 0.0092(9) 0.0022(11)
C5 0.0558(13) 0.098(2) 0.0497(12) 0.0065(18) 0.0185(10) 0.0164(18)
C16 0.0542(15) 0.0521(17) 0.0733(18) -0.0044(14) 0.0115(13) 0.0112(13)
C9 0.0392(9) 0.0395(11) 0.0325(8) 0.0022(11) 0.0092(7) -0.0027(12)
C13 0.0407(14) 0.151(4) 0.151(3) 0.030(4) 0.0010(17) -0.002(2)
C4 0.0657(15) 0.129(3) 0.0673(17) -0.006(2) 0.0370(13) 0.011(2)
C23 0.0646(14) 0.0451(13) 0.0740(15) 0.0140(16) 0.0311(12) 0.0118(16)
C12 0.0413(12) 0.087(2) 0.0596(14) 0.0130(15) 0.0072(10) 0.0036(14)

loop_
_atom_type_symbol
_atom_type_description
_atom_type_scat_dispersion_real
_atom_type_scat_dispersion_imag
_atom_type_scat_source
C C 0.0033 0.0016 'International Tables Vol C Tables 4.2.6.8 and 6.1.1.4'
H H 0.0000 0.0000 'International Tables Vol C Tables 4.2.6.8 and 6.1.1.4'
N N 0.0061 0.0033 'International Tables Vol C Tables 4.2.6.8 and 6.1.1.4'
O O 0.0106 0.0060 'International Tables Vol C Tables 4.2.6.8 and 6.1.1.4'
P P 0.1023 0.0942 'International Tables Vol C Tables 4.2.6.8 and 6.1.1.4'

loop_
_geom_angle_atom_site_label_1
_geom_angle_atom_site_label_2
_geom_angle_atom_site_label_3
_geom_angle
O1 P1 C9 113.52(10)
O1 P1 C14 112.16(10)
C9 P1 C14 105.46(9)
O1 P1 C20 112.05(10)
C9 P1 C20 106.75(11)
C14 P1 C20 106.38(10)
C16 C15 C14 121.1(2)
C16 C15 H15 119.4
C14 C15 H15 119.4
N2 C11 C12 113.1(2)
N2 C11 H11A 109.0
C12 C11 H11A 109.0
N2 C11 H11B 109.0
C12 C11 H11B 109.0
H11A C11 H11B 107.8
C18 C17 C16 120.5(2)
C18 C17 H17 119.8
C16 C17 H17 119.8
C2 C1 C6 120.6(2)
C2 C1 H1 119.7
C6 C1 H1 119.7
C17 C18 C19 119.9(3)
C17 C18 H18 120.1
C19 C18 H18 120.1
C8 C10 H10A 109.5
C8 C10 H10B 109.5
H10A C10 H10B 109.5
C8 C10 H10C 109.5
H10A C10 H10C 109.5
H10B C10 H10C 109.5
C4 C3 C2 119.2(2)
C4 C3 H3 120.4
C2 C3 H3 120.4
C7 N1 C8 106.07(15)
C18 C19 C14 120.5(2)
C18 C19 H19 119.8
C14 C19 H19 119.8
C20 C21 C22 120.5(2)
C20 C21 H21 119.7
C22 C21 H21 119.7
C7 N2 C9 106.63(15)
C7 N2 C11 126.48(16)
C9 N2 C11 126.78(16)
C1 C6 C5 118.4(2)
C1 C6 C7 118.64(19)
C5 C6 C7 122.8(2)
C23 C22 C21 120.4(3)
C23 C22 H22 119.8
C21 C22 H22 119.8
C3 C2 C1 120.6(3)
C3 C2 H2 119.7
C1 C2 H2 119.7
N1 C7 N2 111.98(16)
N1 C7 C6 122.48(17)
N2 C7 C6 125.53(18)
N1 C8 C9 110.34(16)
N1 C8 C10 118.71(17)
C9 C8 C10 130.95(18)
C15 C14 C19 118.6(2)
C15 C14 P1 120.16(16)
C19 C14 P1 120.76(17)
C21 C20 C25 118.9(2)
C21 C20 P1 123.15(17)
C25 C20 P1 117.96(17)
C23 C24 C25 120.2(2)
C23 C24 H24 119.9
C25 C24 H24 119.9
C24 C25 C20 120.1(2)
C24 C25 H25 120.0
C20 C25 H25 120.0
C4 C5 C6 120.4(3)
C4 C5 H5 119.8
C6 C5 H5 119.8
C15 C16 C17 119.4(3)
C15 C16 H16 120.3
C17 C16 H16 120.3
C8 C9 N2 104.98(16)
C8 C9 P1 132.71(14)
N2 C9 P1 122.23(13)
C12 C13 H13A 109.5
C12 C13 H13B 109.5
H13A C13 H13B 109.5
C12 C13 H13C 109.5
H13A C13 H13C 109.5
H13B C13 H13C 109.5
C3 C4 C5 120.7(3)
C3 C4 H4 119.6
C5 C4 H4 119.6
C22 C23 C24 119.9(3)
C22 C23 H23 120.1
C24 C23 H23 120.1
C11 C12 C13 110.3(3)
C11 C12 H12A 109.6
C13 C12 H12A 109.6
C11 C12 H12B 109.6
C13 C12 H12B 109.6
H12A C12 H12B 108.1

loop_
_geom_bond_atom_site_label_1
_geom_bond_atom_site_label_2
_geom_bond_distance
P1 O1 1.4874(16)
P1 C9 1.8008(18)
P1 C14 1.804(2)
P1 C20 1.821(2)
C15 C16 1.371(3)
C15 C14 1.386(3)
C15 H15 0.9300
C11 N2 1.470(3)
C11 C12 1.512(4)
C11 H11A 0.9700
C11 H11B 0.9700
C17 C18 1.370(4)
C17 C16 1.386(4)
C17 H17 0.9300
C1 C2 1.382(3)
C1 C6 1.385(3)
C1 H1 0.9300
C18 C19 1.381(3)
C18 H18 0.9300
C10 C8 1.497(3)
C10 H10A 0.9600
C10 H10B 0.9600
C10 H10C 0.9600
C3 C4 1.369(4)
C3 C2 1.376(4)
C3 H3 0.9300
N1 C7 1.323(2)
N1 C8 1.371(2)
C19 C14 1.391(3)
C19 H19 0.9300
C21 C20 1.381(3)
C21 C22 1.384(4)
C21 H21 0.9300
N2 C7 1.358(2)
N2 C9 1.407(2)
C6 C5 1.387(3)
C6 C7 1.487(3)
C22 C23 1.371(3)
C22 H22 0.9300
C2 H2 0.9300
C8 C9 1.380(3)
C20 C25 1.395(3)
C24 C23 1.375(4)
C24 C25 1.388(4)
C24 H24 0.9300
C25 H25 0.9300
C5 C4 1.385(3)
C5 H5 0.9300
C16 H16 0.9300
C13 C12 1.525(4)
C13 H13A 0.9600
C13 H13B 0.9600
C13 H13C 0.9600
C4 H4 0.9300
C23 H23 0.9300
C12 H12A 0.9700
C12 H12B 0.9700
